data_4322279
loop_
_publ_author_name
'Soazig Picard'
'Patrick Gougeon'
'Michel Potel'

_publ_contact_author_address
;
Gougeon, P.
Laboratoire de Chimie du Solide et Inorganique Mol\'eculaire
URA CNRS No. 1495
Universit\'e de Rennes I
Avenue du G\'en\'eral Leclerc
35042 Rennes CEDEX
France
;
_publ_contact_author_email Patrick.Gougeon@univ-rennes1.fr
_publ_contact_author_fax '(33) 2 99 63 57 04'
_publ_contact_author_name ' Gougeon, P.'
_publ_contact_author_phone '(33) 2 99 28 62 54'
_publ_section_title
;
 Synthesis, Structural Evolution, and Theoretical and Physical Studies of
 the Novel Compounds M2Mo9S11 (M = K, Rb) and Related Metastable Materials
 CuxK1.8Mo9S11 (x = 0 or 2) Containing Bioctahedral Mo9 Clusters
;
_journal_name_full 'Inorganic Chemistry'
_journal_page_first 4422
_journal_page_last 4429
_journal_paper_doi 10.1021/ic990362b
_journal_volume 38
_journal_year 1999
_chemical_formula_sum 'Cu2 K1.8 Mo9 S11'
_chemical_formula_weight 1413.6
_space_group_IT_number 167
_symmetry_cell_setting trigonal
_symmetry_space_group_name_Hall '-R 3 2"c'
_symmetry_space_group_name_H-M 'R -3 c :H'
_cell_angle_alpha 90
_cell_angle_beta 90
_cell_angle_gamma 120
_cell_formula_units_Z 6
_cell_length_a 9.4215(4)
_cell_length_b 9.4215(4)
_cell_length_c 35.444(2)
_cell_measurement_reflns_used 25
_cell_measurement_temperature 293
_cell_measurement_theta_max 40
_cell_measurement_theta_min 2
_cell_volume 2724.7(2)
_diffrn_measurement_device 'Nonius CAD4'
_diffrn_measurement_method \w-2\q
_diffrn_radiation_probe x-ray
_diffrn_radiation_type 'Mo K\a'
_diffrn_radiation_wavelength 0.71073
_diffrn_reflns_av_R_equivalents 0.0283
_diffrn_reflns_av_sigmaI/netI 0.0273
_diffrn_reflns_limit_h_max 14
_diffrn_reflns_limit_h_min 0
_diffrn_reflns_limit_k_max 14
_diffrn_reflns_limit_k_min 0
_diffrn_reflns_limit_l_max 63
_diffrn_reflns_limit_l_min -63
_diffrn_reflns_number 3739
_diffrn_reflns_theta_max 39.93
_diffrn_reflns_theta_min 2.75
_diffrn_standards_decay_% <1%
_diffrn_standards_interval_time 3600
_diffrn_standards_number 3
_exptl_absorpt_coefficient_mu 9.932
_exptl_absorpt_correction_T_max 1.000
_exptl_absorpt_correction_T_min 0.936
_exptl_absorpt_correction_type psi-scan
_exptl_crystal_colour black
_exptl_crystal_density_diffrn 5.167
_exptl_crystal_description irregular
_exptl_crystal_F_000 3876
_exptl_crystal_size_max 0.06
_exptl_crystal_size_mid 0.07
_exptl_crystal_size_min 0.09
_refine_diff_density_max 2.07
_refine_diff_density_min -1.89
_refine_ls_extinction_coef 0.137(3)
_refine_ls_extinction_method 'B-C type 1 Lorentzian isotropic'
_refine_ls_goodness_of_fit_all 1.42
_refine_ls_goodness_of_fit_obs 1.56
_refine_ls_number_parameters 67
_refine_ls_number_reflns 1874
_refine_ls_R_factor_all 0.0453
_refine_ls_R_factor_obs 0.0238
_refine_ls_shift/esd_max 0.0228
_refine_ls_shift/esd_mean 0.0044
_refine_ls_structure_factor_coef F
_refine_ls_weighting_details w=1/\s^2^(F)
_refine_ls_weighting_scheme sigma
_refine_ls_wR_factor_all 0.0222
_refine_ls_wR_factor_obs 0.0213
_reflns_limit_h_max 0
_reflns_limit_h_min -14
_reflns_limit_k_max 17
_reflns_limit_k_min 0
_reflns_limit_l_max 63
_reflns_limit_l_min 0
_reflns_number_observed 1443
_reflns_number_total 1874
_reflns_observed_criterion I>2\s(I)
_cod_data_source_file ic990362b_3.cif
_cod_data_source_block Cu2K1.8Mo9S11
_cod_original_cell_volume 2724.6(2)
_cod_original_sg_symbol_H-M 'R -3 c'
_cod_original_formula_sum 'K1.8 Mo9 S11 Cu2'
_cod_database_code 4322279

loop_
_symmetry_equiv_pos_site_id
_symmetry_equiv_pos_as_xyz
1 x,y,z
2 -y,x-y,z
3 -y,-x,1/2+z
4 -x+y,-x,z
5 x,x-y,1/2+z
6 -x+y,y,1/2+z
7 -x,-y,-z
8 y,-x+y,-z
9 y,x,1/2-z
10 x-y,x,-z
11 -x,-x+y,1/2-z
12 x-y,-y,1/2-z
13 2/3+x,1/3+y,1/3+z
14 2/3-y,1/3+x-y,1/3+z
15 2/3-y,1/3-x,5/6+z
16 2/3-x+y,1/3-x,1/3+z
17 2/3+x,1/3+x-y,5/6+z
18 2/3-x+y,1/3+y,5/6+z
19 2/3-x,1/3-y,1/3-z
20 2/3+y,1/3-x+y,1/3-z
21 2/3+y,1/3+x,5/6-z
22 2/3+x-y,1/3+x,1/3-z
23 2/3-x,1/3-x+y,5/6-z
24 2/3+x-y,1/3-y,5/6-z
25 1/3+x,2/3+y,2/3+z
26 1/3-y,2/3+x-y,2/3+z
27 1/3-y,2/3-x,1/6+z
28 1/3-x+y,2/3-x,2/3+z
29 1/3+x,2/3+x-y,1/6+z
30 1/3-x+y,2/3+y,1/6+z
31 1/3-x,2/3-y,2/3-z
32 1/3+y,2/3-x+y,2/3-z
33 1/3+y,2/3+x,1/6-z
34 1/3+x-y,2/3+x,2/3-z
35 1/3-x,2/3-x+y,1/6-z
36 1/3+x-y,2/3-y,1/6-z

loop_
_atom_site_aniso_label
_atom_site_aniso_U_11
_atom_site_aniso_U_22
_atom_site_aniso_U_33
_atom_site_aniso_U_12
_atom_site_aniso_U_13
_atom_site_aniso_U_23
Mo1 0.0079(1) 0.00810(7) 0.00517(8) 0.00396(5) -0.00075(7) -0.00038(4)
Mo2 0.00863(7) 0.00866(7) 0.00535(6) 0.00430(6) 0.00055(5) 0.00104(5)
S1 0.0095(2) 0.0095(2) 0.0101(3) 0.0028(3) -0.0009(1) 0.0009(1)
S2 0.0133(2) 0.0127(2) 0.0106(2) 0.0081(2) -0.0029(2) 0.0006(2)
S3 0.0152(3) 0.0152(3) 0.0081(3) 0.0076(1) 0 0
K1 0.029(3) 0.036(3) 0.0212(8) 0.010(3) 0.004(2) 0.0019(9)
K2 0.019(2) 0.019(2) 0.126(9) 0.010(1) 0 0
Cu1 0.026(2) 0.026(2) 0.064(4) 0.008(1) -0.027(2) 0.008(2)
Cu2 0.021(3) 0.08(1) 0.08(2) 0.030(5) 0.007(4) -0.02(1)

loop_
_atom_site_label
_atom_site_symmetry_multiplicity
_atom_site_occupancy
_atom_site_fract_x
_atom_site_fract_y
_atom_site_fract_z
_atom_site_U_iso_or_equiv
Mo1 2 1 0 0.16693(3) 0.25 0.00708(6)
Mo2 1 1 0.16370(2) 0.15523(2) 0.187703(4) 0.00755(6)
S1 2 1 0.30310(8) 0.30310(8) 0.25 0.0106(2)
S2 1 1 0.02569(7) 0.31718(7) 0.19055(1) 0.0115(2)
S3 3 0.999999 0 0 0.13402(2) 0.0129(2)
K1 1 0.252(2) 0.021(2) 0.0381(7) 0.05018(6) 0.031(2)
K2 6 0.265(6) 0 0 0 0.055(3)
Cu1 1 0.19(1) 0.1577(8) 0.2668(6) 0.1065(4) 0.041(2)
Cu2 1 0.15(1) 0.224(1) 0.366(3) 0.0769(6) 0.058(9)

loop_
_atom_type_symbol
_atom_type_oxidation_number
_atom_type_number_in_cell
_atom_type_scat_dispersion_real
_atom_type_scat_dispersion_imag
_atom_type_scat_source
K 0 65 0.201 0.249 International_Tables_Vol_C
Mo 0 324 -1.683 0.686 International_Tables_Vol_C
S 0 396 0.125 0.123 International_Tables_Vol_C
Cu 0 72 0.320 1.265 International_Tables_Vol_C

loop_
_geom_bond_atom_site_label_1
_geom_bond_atom_site_label_2
_geom_bond_distance
_geom_bond_site_symmetry_1
_geom_bond_site_symmetry_2
Mo1 Mo1 2.7241(3) . 2_555
Mo1 Mo1 2.7241(3) . 9_555
Mo1 Mo2 2.7269(2) . .
Mo1 Mo2 2.6570(2) . 2_555
Mo1 Mo2 2.6570(2) . 9_555
Mo1 Mo2 3.7864(3) . 4_555
Mo1 Mo2 2.7269(2) . 11_555
Mo1 Mo2 3.7864(3) . 12_555
Mo1 S1 2.4773(7) . .
Mo1 S1 2.4773(6) . 2_555
Mo1 S2 2.4819(5) . .
Mo1 S2 2.4819(6) . 11_555
Mo1 Cu1 3.07(1) . 26_455
Mo1 Cu1 3.071(8) . 39_553
Mo1 Cu2 2.77(3) . 26_455
Mo1 Cu2 2.77(2) . 39_553
Mo2 Mo1 2.7269(2) . .
Mo2 Mo1 3.7864(2) . 2_555
Mo2 Mo1 2.6570(2) . 9_555
Mo2 Mo2 3.4349(3) . 25_555
Mo2 Mo2 2.6050(2) . 2_555
Mo2 Mo2 2.6050(2) . 4_555
Mo2 S1 2.5907(3) . .
Mo2 S2 2.4521(8) . .
Mo2 S2 2.533(1) . 4_555
Mo2 S2 2.5230(5) . 28_555
Mo2 S3 2.4253(8) . .
Mo2 Cu1 3.07(1) . .
Mo2 Cu1 3.990(9) . 25_555
Mo2 Cu1 3.97(1) . 4_555
Mo2 Cu1 3.737(8) . 28_555
Mo2 Cu2 3.69(2) . 48_553
S1 Mo1 2.4773(7) . .
S1 Mo1 2.4773(7) . 9_555
S1 Mo2 2.5907(3) . .
S1 Mo2 2.5907(3) . 9_555
S1 S2 3.4111(9) . .
S1 S2 3.4111(9) . 9_555
S1 S2 3.703(1) . 4_555
S1 S2 3.8499(4) . 28_555
S1 S2 3.8499(4) . 41_553
S1 S2 3.703(1) . 11_555
S1 S3 3.7505(9) . 25_555
S1 S3 3.7505(9) . 39_553
S1 K1 3.47(2) . 25_555
S1 K1 3.77(1) . 26_555
S1 K1 3.47(2) . 39_553
S1 K1 3.27(2) . 28_555
S1 K1 3.27(2) . 41_553
S1 K1 3.77(1) . 42_553
S1 Cu1 3.705(9) . 25_555
S1 Cu1 3.705(9) . 39_553
S1 Cu1 2.305(8) . 28_555
S1 Cu1 2.305(8) . 41_553
S1 Cu2 3.99(3) . 25_555
S1 Cu2 3.65(4) . 26_455
S1 Cu2 3.99(3) . 39_553
S1 Cu2 2.27(1) . 28_555
S1 Cu2 2.27(1) . 41_553
S1 Cu2 3.65(4) . 42_543
S2 Mo1 2.4819(5) . .
S2 Mo2 2.4521(8) . .
S2 Mo2 2.5333(6) . 2_555
S2 Mo2 2.5230(7) . 26_455
S2 S1 3.4111(9) . .
S2 S1 3.7025(7) . 2_555
S2 S1 3.8499(4) . 26_455
S2 S2 3.7105(7) . 25_455
S2 S2 3.545(1) . 26_455
S2 S2 3.545(1) . 28_555
S2 S3 3.5043(9) . .
S2 S3 3.4751(8) . 25_455
S2 K1 3.01(1) . 39_553
S2 K1 3.25(1) . 41_553
S2 K1 3.520(8) . 42_553
S2 K1 3.868(7) . 48_553
S2 K2 3.2273(5) . 39_553
S2 Cu1 3.35(1) . .
S2 Cu1 2.20(1) . 26_455
S2 Cu1 3.36(1) . 39_553
S2 Cu2 2.75(3) . 26_455
S2 Cu2 2.43(2) . 39_553
S2 Cu2 3.93(2) . 48_553
S3 Mo2 2.4253(8) . .
S3 Mo2 2.4253(9) . 2_555
S3 Mo2 2.4253(9) . 4_555
S3 S1 3.7505(9) . 25_555
S3 S1 3.750(1) . 26_455
S3 S1 3.7505(8) . 28_445
S3 S2 3.5043(9) . .
S3 S2 3.4751(8) . 25_455
S3 S2 3.5043(8) . 2_555
S3 S2 3.475(1) . 26_445
S3 S2 3.504(1) . 4_555
S3 S2 3.4751(6) . 28_555
S3 K1 2.988(2) . .
S3 K1 2.988(2) . 2_555
S3 K1 2.988(3) . 4_555
S3 Cu1 2.396(7) . .
S3 Cu1 2.396(7) . 2_555
S3 Cu1 2.40(1) . 4_555
S3 Cu2 3.63(2) . .
S3 Cu2 3.63(2) . 2_555
S3 Cu2 2.94(3) . 45_443
S3 Cu2 3.63(2) . 4_555
S3 Cu2 2.94(3) . 47_543
S3 Cu2 2.94(2) . 48_553
K1 S1 3.47(2) . 25_555
K1 S1 3.27(1) . 26_455
K1 S1 3.770(8) . 28_445
K1 S2 3.01(1) . 21_554
K1 S2 3.25(2) . 23_454
K1 S2 3.520(9) . 24_444
K1 S2 3.868(8) . 48_553
K1 S3 2.988(2) . .
K1 K1 3.611(3) . 7_555
K1 K1 0.54(1) . 2_555
K1 K1 3.571(4) . 8_555
K1 K1 0.54(2) . 4_555
K1 K1 3.571(4) . 10_555
K1 K2 1.806(2) . .
K1 Cu1 2.74(1) . .
K1 Cu1 3.08(2) . 2_555
K1 Cu1 3.45(2) . 45_443
K1 Cu1 3.10(2) . 4_555
K1 Cu1 3.46(2) . 47_543
K1 Cu1 2.980(7) . 48_553
K1 Cu2 2.86(2) . .
K1 Cu2 3.30(3) . 2_555
K1 Cu2 2.98(3) . 45_443
K1 Cu2 3.33(3) . 4_555
K1 Cu2 3.02(3) . 47_543
K1 Cu2 2.59(2) . 48_553
K2 S2 3.2273(5) . 21_554
K2 S2 3.2273(5) . 45_443
K2 S2 3.2273(8) . 23_454
K2 S2 3.2273(8) . 47_543
K2 S2 3.2273(7) . 24_444
K2 S2 3.2273(7) . 48_553
K2 K1 1.806(2) . .
K2 K1 1.806(2) . 7_555
K2 K1 1.806(2) . 2_555
K2 K1 1.806(2) . 8_555
K2 K1 1.806(5) . 4_555
K2 K1 1.806(5) . 10_555
K2 Cu1 3.904(9) . 21_554
K2 Cu1 3.904(9) . 45_443
K2 Cu1 3.90(1) . 23_454
K2 Cu1 3.90(1) . 47_543
K2 Cu1 3.904(9) . 24_444
K2 Cu1 3.904(9) . 48_553
Cu1 Mo1 3.071(8) . 21_554
Cu1 Mo2 3.07(1) . .
Cu1 Mo2 3.990(9) . 25_555
Cu1 Mo2 3.97(1) . 2_555
Cu1 Mo2 3.737(9) . 26_455
Cu1 S1 3.705(9) . 25_555
Cu1 S1 2.305(9) . 26_455
Cu1 S2 3.35(1) . .
Cu1 S2 3.36(1) . 21_554
Cu1 S2 2.20(1) . 28_555
Cu1 S3 2.396(7) . .
Cu1 K1 2.74(1) . .
Cu1 K1 3.10(1) . 2_555
Cu1 K1 3.45(2) . 45_553
Cu1 K1 3.08(2) . 4_555
Cu1 K1 3.46(2) . 47_553
Cu1 K1 2.980(8) . 48_553
Cu1 K2 3.905(9) . 39_553
Cu1 Cu1 3.791(7) . 2_555
Cu1 Cu1 3.79(1) . 4_555
Cu1 Cu1 1.97(2) . 48_553
Cu1 Cu2 1.33(2) . .
Cu1 Cu2 0.67(2) . 48_553
Cu2 Mo1 2.77(2) . 21_554
Cu2 Mo2 3.69(2) . 48_553
Cu2 S1 3.99(3) . 25_555
Cu2 S1 2.27(1) . 26_455
Cu2 S1 3.648(8) . 28_555
Cu2 S2 2.43(2) . 21_554
Cu2 S2 2.75(2) . 28_555
Cu2 S2 3.93(2) . 48_553
Cu2 S3 3.63(2) . .
Cu2 S3 2.94(3) . 45_553
Cu2 K1 2.86(2) . .
Cu2 K1 3.33(3) . 2_555
Cu2 K1 2.98(3) . 45_553
Cu2 K1 3.30(3) . 4_555
Cu2 K1 3.02(3) . 47_553
Cu2 K1 2.59(3) . 48_553
Cu2 Cu1 1.33(2) . .
Cu2 Cu1 0.67(3) . 48_553
Cu2 Cu2 0.70(3) . 48_553
